data_1535924
loop_
_publ_author_name
'Ivanov, S.A.'
'Bush, A.A.'
'Fedotov, S.V.'
'Zavodnik, V.E.'

_publ_section_title
;
 The single crystals of new phase Na0.67Pb2Ge2.67 O7.33(OH)0.67 in
 PbO-GeO2-NaOH-H2O: preparation, atomic structure and properties.
;
_journal_name_full 'Zhurnal Strukturnoi Khimii (Issue-No. from 1981)'
_journal_page_first 13
_journal_page_last 17
_journal_volume 32
_journal_year 1991
_chemical_formula_sum 'Ge2.67 H0.67 Na0.67 O8 Pb2'
_chemical_name_systematic 'Na0.67 Pb2 Ge2.67 O7.33 (O H)0.67'
_space_group_IT_number 58
_symmetry_space_group_name_Hall '-P 2n 2n'
_symmetry_space_group_name_H-M 'P n m n'
_cell_angle_alpha 90
_cell_angle_beta 90
_cell_angle_gamma 90
_cell_formula_units_Z 6
_cell_length_a 7.427
_cell_length_b 10.296
_cell_length_c 15.414
_cell_volume 1178.684
_citation_journal_id_ASTM ZSTKAI
_cod_data_source_file Ivanov_ZSTKAI_1991_1174.cif
_cod_data_source_block H0.67Ge2.67Na0.67O8Pb2
_cod_original_sg_symbol_Hall '-P 2 2n (y,z,x)'
_cod_original_formula_sum 'H0.67 Ge2.67 Na0.67 O8 Pb2'
_cod_database_code 1535924

loop_
_symmetry_equiv_pos_as_xyz
x,y,z
-x,y,-z
-x+1/2,-y+1/2,z+1/2
x+1/2,-y+1/2,-z+1/2
-x,-y,-z
x,-y,z
x-1/2,y-1/2,-z-1/2
-x-1/2,y-1/2,z-1/2

loop_
_atom_site_label
_atom_site_type_symbol
_atom_site_fract_x
_atom_site_fract_y
_atom_site_fract_z
_atom_site_occupancy
_atom_site_U_iso_or_equiv
Ge2 Ge+4 0.3759 0.5 0.4275 1 0.0
O3 O-2 0.2676 0.3748 0.3597 1 0.0
O4 O-2 0 0.1229 0 1 0.0
O6 O-2 0.3499 0.5 0.1792 1 0.0
Ge1 Ge+4 0.2956 0.2071 0.378 1 0.0
Pb2 Pb+2 0.0788 0.5 0.2448 1 0.0
O2 O-2 0.1861 0.5 0.5 1 0.0
O1 O-2 0.0729 0 0.1494 1 0.0
Pb1 Pb+2 0.2588 0.2169 0.0953 1 0.0
Ge3 Ge+4 0.0514 0 0.2647 1 0.0
O5 O-2 0.1799 0.139 0.2895 1 0.0
O8 O-2 0.2105 0.1564 0.4764 1 0.0
Na1 Na+1 0 0.5 0 1 0.0
Na2 Na+1 0 0 0.5 1 0.0
O7 O-2 0.0177 0.3448 0.1331 1 0.0
